data_4107734
loop_
_publ_author_name
'Miguel A. Huertos'
'Julio P\'erez'
'Luc\'ia Riera'

_publ_contact_author_address
;
     Departamento de Quimica Organica e Inorganica
     IUQOEM - Facultad de Quimica
     Universidad de Oviedo-CSIC
     C/ Julian Claveria s/n
     33006 Oviedo  (ASTURIAS)
     SPAIN
;
_publ_contact_author_email 'japm@uniovi.es, lrm@fq.uniovi.es'
_publ_contact_author_fax +34-85-103446
_publ_contact_author_phone +34-85-102985
_publ_section_title
;
 Pyridine Ring Opening at Room Temperature at a Rhenium Tricarbonyl
 Bipyridine Complex
;
_journal_name_full 'Journal of the American Chemical Society'
_journal_page_first 5662
_journal_page_last 5663
_journal_paper_doi 10.1021/ja801655d
_journal_volume 130
_journal_year 2008
_chemical_absolute_configuration syn
_chemical_formula_sum 'C32 H30 Cl6 F3 N4 O6 Re S'
_chemical_formula_weight 1054.56
_chemical_name_systematic
;
 ?
;
_space_group_IT_number 19
_symmetry_cell_setting orthorhombic
_symmetry_space_group_name_Hall 'P 2ac 2ab'
_symmetry_space_group_name_H-M 'P 21 21 21'
_atom_sites_solution_hydrogens geom
_atom_sites_solution_primary direct
_atom_sites_solution_secondary difmap
_audit_creation_method SHELXL-97
_cell_angle_alpha 90.00
_cell_angle_beta 90.00
_cell_angle_gamma 90.00
_cell_formula_units_Z 8
_cell_length_a 11.49680(10)
_cell_length_b 24.9690(2)
_cell_length_c 27.7281(2)
_cell_measurement_reflns_used 25721
_cell_measurement_temperature 150(2)
_cell_measurement_theta_max 73.6295
_cell_measurement_theta_min 3.1826
_cell_volume 7959.73(11)
_computing_cell_refinement
;
CrysAlis RED, Oxford Diffraction Ltd.,
Version 1.171.32.5 (release 08-05-2007 CrysAlis171 .NET)
;
_computing_data_collection
;
CrysAlis CCD, Oxford Diffraction Ltd.,
Version 1.171.32.5 (release 08-05-2007 CrysAlis171 .NET)
;
_computing_data_reduction
;
CrysAlis RED, Oxford Diffraction Ltd.,
Version 1.171.32.5 (release 08-05-2007 CrysAlis171 .NET)
;
_computing_molecular_graphics X-Seed
_computing_publication_material X-Seed
_computing_structure_refinement 'SHELXL-97 (Sheldrick, 1997)'
_computing_structure_solution 'SHELXL-97 (Sheldrick, 1990)'
_diffrn_ambient_temperature 150(2)
_diffrn_measured_fraction_theta_full 0.977
_diffrn_measured_fraction_theta_max 0.938
_diffrn_radiation_monochromator graphite
_diffrn_radiation_source 'fine-focus sealed tube'
_diffrn_radiation_type CuK\a
_diffrn_radiation_wavelength 1.54184
_diffrn_reflns_av_R_equivalents 0.0248
_diffrn_reflns_av_sigmaI/netI 0.0224
_diffrn_reflns_limit_h_max 14
_diffrn_reflns_limit_h_min -14
_diffrn_reflns_limit_k_max 31
_diffrn_reflns_limit_k_min -31
_diffrn_reflns_limit_l_max 34
_diffrn_reflns_limit_l_min -34
_diffrn_reflns_number 34865
_diffrn_reflns_theta_full 70.00
_diffrn_reflns_theta_max 73.84
_diffrn_reflns_theta_min 3.19
_exptl_absorpt_coefficient_mu 10.706
_exptl_absorpt_correction_T_max 0.425
_exptl_absorpt_correction_T_min 0.073
_exptl_absorpt_correction_type multi-scan
_exptl_absorpt_process_details
;
CrysAlis RED, Oxford Diffraction Ltd.,
Version 1.171.32.5 (release 08-05-2007 CrysAlis171 .NET)
(compiled May  8 2007,13:10:02)
empirical absorption correction using spherical harmonics,
 implemented in SCALE3 ABSPACK scaling algorithm.
;
_exptl_crystal_colour yellow
_exptl_crystal_density_diffrn 1.760
_exptl_crystal_description prism
_exptl_crystal_F_000 4144
_exptl_crystal_size_max 0.35
_exptl_crystal_size_mid 0.10
_exptl_crystal_size_min 0.08
_refine_diff_density_max 2.373
_refine_diff_density_min -1.439
_refine_diff_density_rms 0.162
_refine_ls_abs_structure_details 'Flack H D (1983), Acta Cryst. A39, 876-881'
_refine_ls_extinction_method none
_refine_ls_goodness_of_fit_ref 1.056
_refine_ls_hydrogen_treatment constr
_refine_ls_matrix_type full
_refine_ls_number_parameters 977
_refine_ls_number_reflns 13723
_refine_ls_number_restraints 60
_refine_ls_restrained_S_all 1.058
_refine_ls_R_factor_all 0.0585
_refine_ls_R_factor_gt 0.0548
_refine_ls_shift/su_max 0.027
_refine_ls_shift/su_mean 0.001
_refine_ls_structure_factor_coef Fsqd
_refine_ls_weighting_details 'calc w=1/[\s^2^(Fo^2^)+(0.0668P)^2^+82.8433P] where P=(Fo^2^+2Fc^2^)/3'
_refine_ls_weighting_scheme calc
_refine_ls_wR_factor_gt 0.1418
_refine_ls_wR_factor_ref 0.1507
_reflns_number_gt 13203
_reflns_number_total 13723
_reflns_threshold_expression >2sigma(I)
_cod_data_source_file ja801655d-file004_2.cif
_cod_data_source_block COMPOUND_3d_(ma215)
_cod_database_code 4107734

loop_
_symmetry_equiv_pos_as_xyz
'x, y, z'
'-x+1/2, -y, z+1/2'
'x+1/2, -y+1/2, -z'
'-x, y+1/2, -z+1/2'

loop_
_atom_site_label
_atom_site_type_symbol
_atom_site_fract_x
_atom_site_fract_y
_atom_site_fract_z
_atom_site_U_iso_or_equiv
_atom_site_adp_type
_atom_site_occupancy
_atom_site_symmetry_multiplicity
_atom_site_calc_flag
_atom_site_refinement_flags
_atom_site_disorder_assembly
_atom_site_disorder_group
Re1 Re 0.59609(4) 0.379767(17) 0.076837(15) 0.02888(11) Uani 1 1 d . . .
O3 O 0.8678(7) 0.3645(3) 0.0752(3) 0.046(2) Uani 1 1 d . . .
O2 O 0.6367(8) 0.4657(3) 0.0007(3) 0.051(2) Uani 1 1 d . . .
O1 O 0.6448(10) 0.4639(4) 0.1543(3) 0.064(3) Uani 1 1 d . . .
N4 N 0.4022(7) 0.3911(3) 0.0847(3) 0.0301(17) Uani 1 1 d . . .
N3 N 0.5446(8) 0.3128(3) 0.1264(3) 0.0280(18) Uani 1 1 d . . .
N1 N 0.5557(7) 0.3105(3) 0.0314(3) 0.0274(17) Uani 1 1 d . . .
N2 N 0.5303(7) 0.2243(3) 0.0221(3) 0.0289(17) Uani 1 1 d . . .
C26 C 0.6240(11) 0.4325(5) 0.1243(4) 0.044(3) Uani 1 1 d . . .
C5 C 0.4181(10) 0.1435(4) 0.0430(4) 0.038(2) Uani 1 1 d . . .
C20 C 0.1799(8) 0.3078(5) 0.1359(4) 0.039(3) Uani 1 1 d . . .
H20 H 0.1000 0.3081 0.1410 0.047 Uiso 1 1 calc R . .
C1 C 0.5571(9) 0.2637(4) 0.0533(4) 0.031(2) Uani 1 1 d . . .
C3 C 0.5316(9) 0.3008(4) -0.0168(3) 0.028(2) Uani 1 1 d . . .
H3 H 0.5281 0.3266 -0.0409 0.034 Uiso 1 1 calc R . .
C2 C 0.5142(9) 0.2482(4) -0.0228(4) 0.035(2) Uani 1 1 d . . .
H2 H 0.4950 0.2309 -0.0515 0.042 Uiso 1 1 calc R . .
C27 C 0.6226(8) 0.4332(4) 0.0289(4) 0.032(2) Uani 1 1 d . . .
C24 C 0.5350(10) 0.2126(4) 0.1327(3) 0.033(2) Uani 1 1 d . . .
H24 H 0.5764 0.1807 0.1346 0.040 Uiso 1 1 calc R . .
C13 C 0.5858(9) 0.2607(4) 0.1057(3) 0.029(2) Uani 1 1 d . . .
H13 H 0.6706 0.2593 0.1089 0.035 Uiso 1 1 calc R . .
C17 C 0.2270(9) 0.4353(4) 0.0698(4) 0.039(2) Uani 1 1 d U . .
H17 H 0.1877 0.4643 0.0564 0.047 Uiso 1 1 calc R . .
C12 C 0.3075(10) 0.1742(4) 0.0410(5) 0.043(3) Uani 1 1 d . . .
H12A H 0.2438 0.1501 0.0359 0.065 Uiso 1 1 calc R . .
H12B H 0.3109 0.1996 0.0150 0.065 Uiso 1 1 calc R . .
H12C H 0.2964 0.1929 0.0709 0.065 Uiso 1 1 calc R . .
C9 C 0.6305(10) 0.1399(4) 0.0338(4) 0.034(2) Uani 1 1 d . . .
C6 C 0.4226(10) 0.0893(4) 0.0535(4) 0.040(3) Uani 1 1 d . . .
H6 H 0.3525 0.0715 0.0585 0.049 Uiso 1 1 calc R . .
C21 C 0.2383(11) 0.2652(4) 0.1502(4) 0.043(3) Uani 1 1 d . . .
H21 H 0.1992 0.2358 0.1628 0.052 Uiso 1 1 calc R . .
C18 C 0.1663(8) 0.3957(4) 0.0944(4) 0.034(2) Uani 1 1 d U . .
H18 H 0.0860 0.3976 0.0980 0.041 Uiso 1 1 calc R . .
C11 C 0.5231(12) 0.0015(4) 0.0706(5) 0.052(3) Uani 1 1 d . . .
H11A H 0.4632 -0.0049 0.0940 0.078 Uiso 1 1 calc R . .
H11B H 0.5972 -0.0080 0.0840 0.078 Uiso 1 1 calc R . .
H11C H 0.5086 -0.0198 0.0424 0.078 Uiso 1 1 calc R . .
C14 C 0.4189(8) 0.3105(4) 0.1279(3) 0.0266(19) Uani 1 1 d . . .
C7 C 0.5235(12) 0.0598(4) 0.0571(4) 0.042(3) Uani 1 1 d . . .
C16 C 0.3481(10) 0.4310(4) 0.0655(4) 0.037(2) Uani 1 1 d . . .
H16 H 0.3896 0.4571 0.0488 0.045 Uiso 1 1 calc R . .
C19 C 0.2297(9) 0.3526(4) 0.1136(4) 0.032(2) Uani 1 1 d U . .
C22 C 0.3623(11) 0.2648(4) 0.1462(4) 0.037(3) Uani 1 1 d . . .
C10 C 0.7439(9) 0.1662(4) 0.0238(5) 0.040(3) Uani 1 1 d . . .
H10A H 0.7404 0.1840 -0.0068 0.060 Uiso 1 1 calc R . .
H10B H 0.8043 0.1396 0.0232 0.060 Uiso 1 1 calc R . .
H10C H 0.7603 0.1919 0.0487 0.060 Uiso 1 1 calc R . .
C15 C 0.3509(10) 0.3523(4) 0.1096(3) 0.033(2) Uani 1 1 d . . .
C8 C 0.6274(10) 0.0859(4) 0.0471(4) 0.036(2) Uani 1 1 d . . .
H8 H 0.6968 0.0669 0.0493 0.043 Uiso 1 1 calc R . .
C28 C 0.7612(10) 0.3692(4) 0.0757(4) 0.033(2) Uani 1 1 d . . .
C4 C 0.5254(10) 0.1668(4) 0.0332(4) 0.033(2) Uani 1 1 d . . .
C25 C 0.5922(10) 0.3203(4) 0.1759(4) 0.036(2) Uani 1 1 d . . .
H25A H 0.5648 0.3537 0.1888 0.054 Uiso 1 1 calc R . .
H25B H 0.6756 0.3207 0.1746 0.054 Uiso 1 1 calc R . .
H25C H 0.5667 0.2915 0.1962 0.054 Uiso 1 1 calc R . .
C23 C 0.4307(11) 0.2169(4) 0.1536(4) 0.039(3) Uani 1 1 d . . .
H23 H 0.4023 0.1893 0.1727 0.047 Uiso 1 1 calc R . .
Re2 Re 0.15592(4) 0.378420(17) 0.418631(15) 0.02813(11) Uani 1 1 d U . .
O5 O 0.4201(6) 0.3637(3) 0.4225(3) 0.0413(17) Uani 1 1 d U . .
O4 O 0.2046(9) 0.4615(4) 0.3397(3) 0.059(2) Uani 1 1 d . . .
O6 O 0.2015(8) 0.4677(3) 0.4922(3) 0.047(2) Uani 1 1 d . . .
N8 N -0.0267(6) 0.3897(3) 0.4128(3) 0.0267(16) Uani 1 1 d . . .
N7 N 0.1022(8) 0.3101(3) 0.3710(3) 0.0300(18) Uani 1 1 d . . .
N6 N 0.0914(7) 0.2248(3) 0.4780(3) 0.0262(16) Uani 1 1 d . . .
N5 N 0.1153(7) 0.3111(3) 0.4660(3) 0.0267(17) Uani 1 1 d . . .
C31 C 0.0894(9) 0.3032(4) 0.5142(3) 0.031(2) Uani 1 1 d . . .
H31 H 0.0825 0.3299 0.5374 0.037 Uiso 1 1 calc R . .
C54 C 0.1857(10) 0.4304(5) 0.3691(4) 0.040(3) Uani 1 1 d . . .
C47 C -0.2132(8) 0.3506(4) 0.3860(4) 0.030(2) Uani 1 1 d . . .
C48 C -0.2711(10) 0.3041(5) 0.3662(4) 0.037(2) Uani 1 1 d . . .
H48 H -0.3516 0.3031 0.3629 0.045 Uiso 1 1 calc R . .
C50 C -0.0804(9) 0.2613(4) 0.3554(4) 0.032(2) Uani 1 1 d . . .
C33 C 0.1948(10) 0.1407(4) 0.4678(4) 0.034(2) Uani 1 1 d . . .
C43 C -0.0951(9) 0.3501(4) 0.3886(4) 0.030(2) Uani 1 1 d . . .
C36 C -0.0127(10) 0.0882(5) 0.4503(4) 0.039(3) Uani 1 1 d . . .
H36 H -0.0828 0.0707 0.4447 0.046 Uiso 1 1 calc R . .
C55 C 0.3218(11) 0.3660(3) 0.4211(4) 0.038(2) Uani 1 1 d U . .
C56 C 0.1811(9) 0.4332(4) 0.4647(4) 0.033(2) Uani 1 1 d . . .
C37 C -0.0166(9) 0.1432(4) 0.4608(4) 0.029(2) Uani 1 1 d . . .
C35 C 0.0831(9) 0.0599(4) 0.4479(4) 0.036(2) Uani 1 1 d . . .
C34 C 0.1891(11) 0.0856(4) 0.4568(4) 0.040(3) Uani 1 1 d . . .
H34 H 0.2576 0.0658 0.4554 0.048 Uiso 1 1 calc R . .
C29 C 0.1169(9) 0.2633(4) 0.4448(4) 0.028(2) Uani 1 1 d . . .
C39 C 0.0853(10) 0.0009(4) 0.4353(5) 0.049(3) Uani 1 1 d . . .
H39A H 0.0224 -0.0170 0.4514 0.074 Uiso 1 1 calc R . .
H39B H 0.1579 -0.0144 0.4454 0.074 Uiso 1 1 calc R . .
H39C H 0.0769 -0.0033 0.4010 0.074 Uiso 1 1 calc R . .
C40 C 0.3079(9) 0.1676(4) 0.4777(4) 0.035(2) Uani 1 1 d . . .
H40A H 0.3213 0.1949 0.4539 0.053 Uiso 1 1 calc R . .
H40B H 0.3695 0.1417 0.4764 0.053 Uiso 1 1 calc R . .
H40C H 0.3058 0.1837 0.5091 0.053 Uiso 1 1 calc R . .
C41 C 0.1451(9) 0.2584(4) 0.3925(3) 0.028(2) Uani 1 1 d . . .
H41 H 0.2298 0.2567 0.3889 0.034 Uiso 1 1 calc R . .
C30 C 0.0758(8) 0.2498(4) 0.5219(3) 0.029(2) Uani 1 1 d . . .
H30 H 0.0592 0.2333 0.5512 0.035 Uiso 1 1 calc R . .
C32 C 0.0877(9) 0.1678(4) 0.4691(4) 0.028(2) Uani 1 1 d . . .
C52 C 0.0916(9) 0.2096(4) 0.3680(4) 0.031(2) Uani 1 1 d . . .
H52 H 0.1322 0.1774 0.3672 0.037 Uiso 1 1 calc R . .
C44 C -0.0920(10) 0.4311(4) 0.4297(4) 0.039(2) Uani 1 1 d . . .
H44 H -0.0525 0.4591 0.4445 0.046 Uiso 1 1 calc R . .
C38 C -0.1299(10) 0.1737(5) 0.4612(5) 0.043(3) Uani 1 1 d . . .
H38A H -0.1388 0.1916 0.4916 0.065 Uiso 1 1 calc R . .
H38B H -0.1934 0.1492 0.4566 0.065 Uiso 1 1 calc R . .
H38C H -0.1298 0.1996 0.4356 0.065 Uiso 1 1 calc R . .
C49 C -0.2023(9) 0.2608(4) 0.3522(4) 0.034(2) Uani 1 1 d . . .
H49 H -0.2387 0.2303 0.3403 0.041 Uiso 1 1 calc R . .
C45 C -0.2115(11) 0.4353(4) 0.4267(5) 0.044(3) Uani 1 1 d . . .
H45 H -0.2498 0.4652 0.4389 0.053 Uiso 1 1 calc R . .
C51 C -0.0132(11) 0.2129(4) 0.3475(4) 0.039(3) Uani 1 1 d . . .
H51 H -0.0423 0.1851 0.3288 0.047 Uiso 1 1 calc R . .
C42 C -0.0277(10) 0.3070(4) 0.3708(3) 0.033(2) Uani 1 1 d . . .
C53 C 0.1481(10) 0.3160(4) 0.3210(3) 0.034(2) Uani 1 1 d . . .
H53A H 0.1211 0.2867 0.3015 0.052 Uiso 1 1 calc R . .
H53B H 0.2316 0.3159 0.3217 0.052 Uiso 1 1 calc R . .
H53C H 0.1211 0.3492 0.3075 0.052 Uiso 1 1 calc R . .
C46 C -0.2716(10) 0.3951(4) 0.4057(4) 0.038(2) Uiso 1 1 d . . .
H46 H -0.3524 0.3968 0.4042 0.045 Uiso 1 1 calc R . .
S1 S 0.8949(3) 0.21620(12) 0.15079(10) 0.0393(6) Uani 1 1 d . . .
F1 F 0.8007(11) 0.2422(5) 0.2326(4) 0.108(4) Uani 1 1 d . . .
F2 F 0.9866(10) 0.2554(4) 0.2288(3) 0.089(3) Uani 1 1 d . . .
F3 F 0.9204(12) 0.1750(4) 0.2357(3) 0.100(4) Uani 1 1 d . . .
O7 O 0.8704(9) 0.2699(4) 0.1343(4) 0.061(3) Uani 1 1 d . . .
O8 O 0.7996(7) 0.1792(4) 0.1443(3) 0.051(2) Uani 1 1 d . . .
O9 O 1.0082(8) 0.1962(4) 0.1384(4) 0.058(2) Uani 1 1 d . . .
C63 C 0.9007(16) 0.2231(6) 0.2151(5) 0.063(4) Uani 1 1 d . . .
S2 S 0.4531(3) 0.20884(11) 0.35237(9) 0.0371(6) Uani 1 1 d . . .
F4 F 0.5608(9) 0.2531(4) 0.2794(3) 0.079(3) Uani 1 1 d . . .
F5 F 0.4963(10) 0.1742(4) 0.2659(3) 0.086(3) Uani 1 1 d . . .
F6 F 0.3786(9) 0.2410(4) 0.2685(3) 0.078(3) Uani 1 1 d . . .
O10 O 0.3587(10) 0.1709(4) 0.3547(3) 0.065(3) Uani 1 1 d . . .
O11 O 0.5648(7) 0.1885(4) 0.3676(3) 0.046(2) Uani 1 1 d . . .
O12 O 0.4259(7) 0.2612(3) 0.3706(3) 0.050(2) Uani 1 1 d . . .
C64 C 0.4742(13) 0.2198(6) 0.2876(5) 0.056(3) Uani 1 1 d . . .
Cl1A Cl 0.1666(9) 0.0679(7) 0.1344(5) 0.122(6) Uani 0.59(2) 1 d PD A 1
C57A C 0.0146(16) 0.0680(8) 0.1467(6) 0.050(8) Uani 0.59(2) 1 d PDU A 1
H57A H -0.0049 0.0390 0.1685 0.060 Uiso 0.59(2) 1 calc PR A 1
H57B H -0.0081 0.1015 0.1615 0.060 Uiso 0.59(2) 1 calc PR A 1
Cl1B Cl 0.106(3) 0.0209(12) 0.1636(9) 0.22(2) Uani 0.41(2) 1 d PD A 2
C57B C 0.041(5) 0.0771(13) 0.1371(18) 0.16(4) Uani 0.41(2) 1 d PDU A 2
H57C H 0.0003 0.0975 0.1617 0.188 Uiso 0.41(2) 1 calc PR A 2
H57D H 0.1007 0.0999 0.1235 0.188 Uiso 0.41(2) 1 calc PR A 2
Cl2 Cl -0.0573(4) 0.05958(15) 0.09187(18) 0.0825(12) Uani 1 1 d D . .
Cl4 Cl 0.7311(5) 0.0667(3) 0.3722(2) 0.1103(18) Uani 1 1 d . . .
Cl5 Cl 0.5043(4) 0.05750(13) 0.41742(17) 0.0743(10) Uani 1 1 d . . .
C58 C 0.580(2) 0.0613(7) 0.3596(7) 0.088(6) Uani 1 1 d . . .
H58A H 0.5651 0.0295 0.3407 0.105 Uiso 1 1 calc R . .
H58B H 0.5541 0.0923 0.3416 0.105 Uiso 1 1 calc R . .
Cl6 Cl 0.3502(6) 0.4178(3) 0.2170(3) 0.154(3) Uani 1 1 d . . .
Cl7 Cl 0.4693(6) 0.3862(3) 0.3009(2) 0.123(2) Uani 1 1 d . . .
C59 C 0.440(2) 0.4394(8) 0.2635(7) 0.107(7) Uani 1 1 d . . .
H59A H 0.5120 0.4535 0.2504 0.128 Uiso 1 1 calc R . .
H59B H 0.4020 0.4677 0.2816 0.128 Uiso 1 1 calc R . .
Cl8 Cl 0.7376(7) 0.0623(2) 0.2433(2) 0.125(2) Uani 1 1 d . . .
Cl9 Cl 0.5194(8) 0.0732(2) 0.1890(2) 0.121(2) Uani 1 1 d . . .
C60 C 0.660(2) 0.0834(8) 0.1903(9) 0.123(10) Uani 1 1 d . . .
H60A H 0.6731 0.1214 0.1860 0.147 Uiso 1 1 calc R . .
H60B H 0.6936 0.0653 0.1627 0.147 Uiso 1 1 calc R . .
Cl10 Cl 0.8231(15) 0.3932(8) 0.2642(5) 0.328(10) Uani 1 1 d D . .
Cl11 Cl 1.0304(12) 0.4186(5) 0.2178(5) 0.229(5) Uani 1 1 d D . .
C61 C 0.8946(17) 0.3911(12) 0.2052(7) 0.140(11) Uani 1 1 d D . .
H61A H 0.9016 0.3546 0.1934 0.168 Uiso 1 1 calc R . .
H61B H 0.8528 0.4124 0.1816 0.168 Uiso 1 1 calc R . .
Cl12 Cl 0.1915(13) 0.1395(5) 0.2432(4) 0.225(5) Uani 1 1 d D . .
Cl13 Cl 0.0952(11) 0.0699(3) 0.3102(3) 0.171(4) Uani 1 1 d D . .
C62 C 0.2324(18) 0.0811(10) 0.2783(8) 0.32(4) Uani 1 1 d D . .
H62A H 0.2958 0.0888 0.3002 0.379 Uiso 1 1 calc R . .
H62B H 0.2529 0.0510 0.2579 0.379 Uiso 1 1 calc R . .

loop_
_atom_site_aniso_label
_atom_site_aniso_U_11
_atom_site_aniso_U_22
_atom_site_aniso_U_33
_atom_site_aniso_U_23
_atom_site_aniso_U_13
_atom_site_aniso_U_12
Re1 0.0298(2) 0.02130(19) 0.0356(2) 0.0020(2) -0.00087(18) -0.00177(18)
O3 0.041(5) 0.033(4) 0.065(5) 0.008(4) 0.008(4) 0.008(3)
O2 0.053(6) 0.037(4) 0.062(5) 0.023(4) 0.001(4) -0.006(4)
O1 0.087(8) 0.042(5) 0.063(6) -0.017(4) -0.011(6) -0.004(5)
N4 0.023(4) 0.025(4) 0.042(4) 0.004(3) 0.011(4) 0.012(3)
N3 0.029(5) 0.027(4) 0.028(4) 0.004(3) -0.001(3) -0.006(3)
N1 0.028(4) 0.018(4) 0.036(4) 0.000(3) -0.002(3) 0.001(3)
N2 0.020(4) 0.025(4) 0.042(4) -0.002(3) -0.006(4) -0.002(3)
C26 0.050(8) 0.034(6) 0.047(6) 0.002(5) 0.007(5) 0.001(5)
C5 0.037(6) 0.031(5) 0.045(6) -0.004(4) -0.007(5) -0.004(5)
C20 0.008(4) 0.062(7) 0.047(6) -0.001(5) 0.008(4) 0.001(4)
C1 0.037(6) 0.021(5) 0.037(5) -0.002(4) 0.001(4) -0.004(4)
C3 0.027(5) 0.027(5) 0.030(4) 0.004(4) 0.002(4) 0.004(4)
C2 0.032(6) 0.039(6) 0.034(5) -0.001(4) -0.001(4) 0.002(5)
C27 0.018(5) 0.040(6) 0.039(5) 0.005(5) -0.007(4) -0.002(4)
C24 0.046(6) 0.020(5) 0.033(5) 0.007(4) 0.002(5) -0.005(4)
C13 0.027(5) 0.024(5) 0.036(5) 0.001(4) 0.003(4) -0.003(4)
C17 0.032(6) 0.033(5) 0.052(6) 0.004(4) 0.002(5) 0.005(4)
C12 0.031(6) 0.031(5) 0.068(8) -0.003(5) -0.001(5) 0.003(5)
C9 0.039(6) 0.028(5) 0.034(5) -0.006(4) 0.001(4) -0.001(4)
C6 0.027(6) 0.031(6) 0.063(7) -0.002(5) -0.020(5) -0.004(4)
C21 0.055(8) 0.029(5) 0.045(6) 0.006(5) 0.008(6) -0.008(5)
C18 0.007(4) 0.047(5) 0.050(5) -0.007(4) 0.000(4) 0.013(3)
C11 0.055(8) 0.027(5) 0.074(8) 0.001(6) 0.005(7) -0.003(5)
C14 0.010(4) 0.036(5) 0.034(5) -0.001(4) -0.004(4) 0.001(4)
C7 0.052(7) 0.028(5) 0.045(6) -0.003(5) -0.003(5) 0.001(5)
C16 0.031(5) 0.029(5) 0.052(6) 0.000(4) 0.009(5) -0.007(4)
C19 0.028(5) 0.034(5) 0.034(5) 0.001(4) -0.003(4) 0.003(4)
C22 0.049(7) 0.031(5) 0.032(5) -0.001(4) 0.003(5) -0.004(5)
C10 0.026(6) 0.038(6) 0.056(7) -0.004(5) 0.004(5) -0.003(5)
C15 0.042(6) 0.026(5) 0.030(4) -0.002(4) 0.007(5) -0.003(5)
C8 0.030(6) 0.037(6) 0.042(6) -0.002(5) 0.005(4) 0.013(4)
C28 0.042(6) 0.028(5) 0.031(5) 0.009(4) -0.012(4) -0.002(4)
C4 0.035(6) 0.028(5) 0.036(5) -0.006(4) -0.004(5) 0.006(4)
C25 0.038(6) 0.035(5) 0.034(5) -0.001(4) -0.003(5) -0.002(5)
C23 0.053(7) 0.028(5) 0.037(5) 0.017(4) -0.002(5) -0.009(5)
Re2 0.0291(2) 0.02189(19) 0.0334(2) -0.0004(2) -0.00106(18) -0.00219(18)
O5 0.024(3) 0.044(4) 0.056(4) -0.007(4) 0.000(4) -0.012(3)
O4 0.070(7) 0.048(5) 0.059(5) 0.023(4) 0.012(5) -0.004(5)
O6 0.049(5) 0.034(4) 0.058(5) -0.017(4) -0.001(4) -0.007(4)
N8 0.008(3) 0.024(4) 0.048(4) 0.001(3) 0.010(3) -0.007(3)
N7 0.037(5) 0.025(4) 0.028(4) -0.002(3) 0.000(4) -0.003(4)
N6 0.021(4) 0.025(4) 0.032(4) -0.002(3) 0.012(3) 0.000(3)
N5 0.025(4) 0.023(4) 0.032(4) 0.001(3) -0.001(3) 0.001(3)
C31 0.030(5) 0.036(5) 0.028(4) -0.004(4) 0.000(4) 0.005(4)
C54 0.031(6) 0.045(6) 0.043(6) 0.001(5) -0.008(5) 0.008(5)
C47 0.011(4) 0.039(5) 0.039(5) 0.003(4) -0.001(4) 0.000(4)
C48 0.026(5) 0.049(6) 0.036(5) 0.001(5) -0.002(4) -0.006(5)
C50 0.025(5) 0.039(5) 0.031(5) 0.001(4) -0.010(4) 0.001(4)
C33 0.039(6) 0.030(5) 0.034(5) 0.003(4) 0.005(4) 0.007(4)
C43 0.023(5) 0.031(5) 0.037(5) -0.002(4) -0.010(4) -0.001(4)
C36 0.031(6) 0.037(6) 0.047(6) -0.004(5) -0.007(5) -0.005(5)
C55 0.065(5) 0.017(4) 0.031(4) -0.007(4) 0.011(5) -0.020(4)
C56 0.019(5) 0.031(5) 0.050(6) 0.007(5) 0.010(4) -0.001(4)
C37 0.020(5) 0.030(5) 0.037(5) 0.007(4) -0.004(4) 0.003(4)
C35 0.013(5) 0.036(5) 0.059(6) 0.001(5) -0.007(4) -0.001(4)
C34 0.039(7) 0.024(5) 0.058(7) 0.001(5) -0.013(5) 0.002(4)
C29 0.025(5) 0.023(5) 0.037(5) -0.002(4) -0.004(4) -0.006(4)
C39 0.026(6) 0.033(6) 0.088(9) 0.000(6) -0.013(6) -0.002(4)
C40 0.029(5) 0.035(5) 0.042(5) 0.000(4) -0.015(4) 0.004(4)
C41 0.022(5) 0.029(5) 0.034(5) -0.001(4) -0.004(4) -0.003(4)
C30 0.023(5) 0.038(5) 0.027(4) 0.003(4) 0.000(4) 0.002(4)
C32 0.024(5) 0.023(5) 0.038(5) 0.003(4) 0.003(4) -0.004(4)
C52 0.024(5) 0.030(5) 0.040(5) -0.006(4) 0.001(4) 0.005(4)
C44 0.046(6) 0.024(5) 0.046(6) 0.003(4) -0.011(5) -0.004(4)
C38 0.031(6) 0.047(7) 0.052(7) 0.009(5) 0.007(5) -0.003(5)
C49 0.030(6) 0.033(5) 0.041(5) -0.004(4) -0.005(5) -0.011(4)
C45 0.046(7) 0.024(5) 0.061(7) 0.001(5) 0.002(6) 0.006(5)
C51 0.053(7) 0.029(5) 0.035(5) -0.007(4) -0.004(5) -0.007(5)
C42 0.037(6) 0.035(5) 0.028(5) 0.003(4) 0.000(4) 0.001(5)
C53 0.034(6) 0.042(6) 0.027(4) -0.003(4) 0.002(4) 0.003(5)
S1 0.0336(14) 0.0474(15) 0.0369(13) 0.0073(11) -0.0025(11) -0.0041(12)
F1 0.110(9) 0.141(10) 0.074(6) -0.021(7) 0.046(6) 0.006(8)
F2 0.110(8) 0.090(7) 0.069(5) -0.013(5) -0.035(6) -0.015(6)
F3 0.158(11) 0.087(7) 0.055(5) 0.016(5) -0.033(6) 0.002(7)
O7 0.057(6) 0.057(5) 0.068(6) 0.021(5) -0.013(5) 0.006(4)
O8 0.024(4) 0.067(6) 0.062(5) 0.005(4) -0.004(4) -0.011(4)
O9 0.043(5) 0.066(6) 0.066(6) 0.000(5) 0.002(4) -0.001(5)
C63 0.082(11) 0.061(9) 0.044(7) 0.011(6) -0.009(8) -0.015(8)
S2 0.0340(14) 0.0432(14) 0.0339(12) -0.0023(11) -0.0003(11) -0.0052(11)
F4 0.074(6) 0.107(7) 0.057(5) 0.027(5) 0.020(4) -0.014(6)
F5 0.131(9) 0.082(6) 0.046(4) -0.029(4) 0.003(5) 0.025(6)
F6 0.085(7) 0.095(7) 0.053(4) 0.010(5) -0.019(4) 0.016(5)
O10 0.073(7) 0.070(6) 0.052(5) 0.004(5) -0.002(5) -0.037(5)
O11 0.023(4) 0.059(5) 0.056(5) 0.005(4) 0.002(3) 0.002(4)
O12 0.034(5) 0.054(5) 0.060(5) -0.019(4) 0.001(4) 0.000(4)
C64 0.055(8) 0.064(8) 0.048(7) 0.002(6) -0.010(6) 0.011(7)
Cl1A 0.086(7) 0.150(13) 0.131(9) -0.039(9) -0.009(6) 0.033(7)
C57A 0.08(2) 0.018(9) 0.054(12) 0.002(8) 0.008(13) 0.010(10)
Cl1B 0.32(4) 0.19(3) 0.146(19) -0.12(2) -0.13(2) 0.19(3)
C57B 0.01(2) 0.21(7) 0.24(8) 0.01(6) 0.01(4) -0.01(3)
Cl2 0.086(3) 0.0548(19) 0.106(3) -0.004(2) -0.003(2) 0.0106(19)
Cl4 0.082(4) 0.138(5) 0.111(4) 0.028(4) -0.015(3) -0.002(3)
Cl5 0.085(3) 0.0463(16) 0.092(3) 0.0009(18) 0.004(2) 0.0084(16)
C58 0.116(17) 0.067(10) 0.080(11) -0.001(9) -0.026(12) -0.023(11)
Cl6 0.108(5) 0.203(7) 0.150(6) -0.105(6) -0.031(4) 0.062(5)
Cl7 0.123(5) 0.139(5) 0.107(4) 0.027(4) -0.001(3) 0.029(4)
C59 0.14(2) 0.083(13) 0.095(13) -0.028(11) 0.031(14) -0.023(13)
Cl8 0.189(7) 0.089(3) 0.096(4) -0.001(3) -0.009(4) -0.026(4)
Cl9 0.186(7) 0.068(3) 0.110(4) -0.002(3) -0.004(4) 0.003(4)
C60 0.118(18) 0.096(14) 0.15(2) 0.088(15) 0.061(17) 0.046(13)
Cl10 0.350(19) 0.43(2) 0.201(11) 0.186(14) 0.112(12) 0.086(18)
Cl11 0.234(13) 0.224(12) 0.229(12) 0.067(10) -0.002(11) 0.020(11)
C61 0.11(2) 0.15(3) 0.16(2) -0.03(2) -0.060(18) -0.022(18)
Cl12 0.290(15) 0.220(12) 0.166(9) 0.016(8) -0.019(10) -0.025(11)
Cl13 0.283(12) 0.094(4) 0.135(5) 0.002(4) 0.042(7) -0.035(6)
C62 0.46(7) 0.28(4) 0.21(3) 0.20(3) -0.25(4) -0.30(5)

loop_
_atom_type_symbol
_atom_type_description
_atom_type_scat_dispersion_real
_atom_type_scat_dispersion_imag
_atom_type_scat_source
C C 0.0181 0.0091 'International Tables Vol C Tables 4.2.6.8 and 6.1.1.4'
H H 0.0000 0.0000 'International Tables Vol C Tables 4.2.6.8 and 6.1.1.4'
Cl Cl 0.3639 0.7018 'International Tables Vol C Tables 4.2.6.8 and 6.1.1.4'
F F 0.0727 0.0534 'International Tables Vol C Tables 4.2.6.8 and 6.1.1.4'
N N 0.0311 0.0180 'International Tables Vol C Tables 4.2.6.8 and 6.1.1.4'
O O 0.0492 0.0322 'International Tables Vol C Tables 4.2.6.8 and 6.1.1.4'
Re Re -5.2083 5.8923 'International Tables Vol C Tables 4.2.6.8 and 6.1.1.4'
S S 0.3331 0.5567 'International Tables Vol C Tables 4.2.6.8 and 6.1.1.4'

loop_
_geom_angle_atom_site_label_1
_geom_angle_atom_site_label_2
_geom_angle_atom_site_label_3
_geom_angle
C26 Re1 C27 88.4(5)
C26 Re1 C28 86.5(5)
C27 Re1 C28 85.8(4)
C26 Re1 N1 170.9(4)
C27 Re1 N1 100.7(4)
C28 Re1 N1 95.3(4)
C26 Re1 N3 97.9(4)
C27 Re1 N3 171.9(4)
C28 Re1 N3 99.7(4)
N1 Re1 N3 73.0(3)
C26 Re1 N4 90.8(4)
C27 Re1 N4 97.9(4)
C28 Re1 N4 175.4(4)
N1 Re1 N4 86.8(3)
N3 Re1 N4 76.9(3)
C16 N4 C15 124.3(9)
C16 N4 Re1 122.2(7)
C15 N4 Re1 113.4(7)
C14 N3 C25 110.2(8)
C14 N3 C13 107.0(8)
C25 N3 C13 110.3(8)
C14 N3 Re1 108.0(6)
C25 N3 Re1 111.9(6)
C13 N3 Re1 109.2(6)
C1 N1 C3 107.0(8)
C1 N1 Re1 115.7(6)
C3 N1 Re1 137.3(6)
C1 N2 C2 106.9(8)
C1 N2 C4 126.1(8)
C2 N2 C4 126.9(9)
O1 C26 Re1 177.4(12)
C6 C5 C4 114.7(11)
C6 C5 C12 123.0(11)
C4 C5 C12 122.4(10)
C21 C20 C19 124.7(10)
C21 C20 H20 117.6
C19 C20 H20 117.6
N1 C1 N2 110.5(9)
N1 C1 C13 119.8(9)
N2 C1 C13 129.7(9)
C2 C3 N1 108.8(8)
C2 C3 H3 125.6
N1 C3 H3 125.6
C3 C2 N2 106.7(9)
C3 C2 H2 126.6
N2 C2 H2 126.6
O2 C27 Re1 178.6(10)
C23 C24 C13 119.4(10)
C23 C24 H24 120.3
C13 C24 H24 120.3
C1 C13 N3 105.1(8)
C1 C13 C24 115.6(8)
N3 C13 C24 111.9(8)
C1 C13 H13 108.0
N3 C13 H13 108.0
C24 C13 H13 108.0
C18 C17 C16 119.1(10)
C18 C17 H17 120.5
C16 C17 H17 120.5
C5 C12 H12A 109.5
C5 C12 H12B 109.5
H12A C12 H12B 109.5
C5 C12 H12C 109.5
H12A C12 H12C 109.5
H12B C12 H12C 109.5
C4 C9 C8 116.7(10)
C4 C9 C10 123.4(10)
C8 C9 C10 119.8(10)
C7 C6 C5 124.7(12)
C7 C6 H6 117.7
C5 C6 H6 117.7
C20 C21 C22 119.4(10)
C20 C21 H21 120.3
C22 C21 H21 120.3
C17 C18 C19 118.1(9)
C17 C18 H18 121.0
C19 C18 H18 121.0
C7 C11 H11A 109.5
C7 C11 H11B 109.5
H11A C11 H11B 109.5
C7 C11 H11C 109.5
H11A C11 H11C 109.5
H11B C11 H11C 109.5
C15 C14 C22 118.5(9)
C15 C14 N3 121.2(9)
C22 C14 N3 120.2(9)
C6 C7 C8 117.3(10)
C6 C7 C11 122.2(12)
C8 C7 C11 120.5(11)
N4 C16 C17 120.2(10)
N4 C16 H16 119.9
C17 C16 H16 119.9
C15 C19 C20 115.9(9)
C15 C19 C18 119.5(10)
C20 C19 C18 124.6(10)
C14 C22 C21 118.9(10)
C14 C22 C23 118.0(10)
C21 C22 C23 122.6(10)
C9 C10 H10A 109.5
C9 C10 H10B 109.5
H10A C10 H10B 109.5
C9 C10 H10C 109.5
H10A C10 H10C 109.5
H10B C10 H10C 109.5
N4 C15 C19 118.7(10)
N4 C15 C14 119.0(10)
C19 C15 C14 122.2(9)
C7 C8 C9 121.8(10)
C7 C8 H8 119.1
C9 C8 H8 119.1
O3 C28 Re1 177.6(8)
C9 C4 C5 124.7(10)
C9 C4 N2 116.3(10)
C5 C4 N2 118.9(9)
N3 C25 H25A 109.5
N3 C25 H25B 109.5
H25A C25 H25B 109.5
N3 C25 H25C 109.5
H25A C25 H25C 109.5
H25B C25 H25C 109.5
C24 C23 C22 119.6(9)
C24 C23 H23 120.2
C22 C23 H23 120.2
C56 Re2 C54 88.1(4)
C56 Re2 C55 86.6(4)
C54 Re2 C55 87.6(4)
C56 Re2 N8 96.1(4)
C54 Re2 N8 91.9(4)
C55 Re2 N8 177.2(4)
C56 Re2 N5 100.5(4)
C54 Re2 N5 171.3(4)
C55 Re2 N5 93.8(4)
N8 Re2 N5 86.3(3)
C56 Re2 N7 171.2(4)
C54 Re2 N7 98.1(4)
C55 Re2 N7 99.8(3)
N8 Re2 N7 77.5(3)
N5 Re2 N7 73.2(3)
C44 N8 C43 112.5(8)
C44 N8 Re2 128.4(7)
C43 N8 Re2 119.2(6)
C53 N7 C42 110.7(8)
C53 N7 C41 109.7(8)
C42 N7 C41 106.5(8)
C53 N7 Re2 112.1(6)
C42 N7 Re2 108.5(6)
C41 N7 Re2 109.2(6)
C29 N6 C30 107.7(8)
C29 N6 C32 125.9(8)
C30 N6 C32 126.3(8)
C29 N5 C31 107.5(8)
C29 N5 Re2 114.9(6)
C31 N5 Re2 137.6(7)
C30 C31 N5 108.6(9)
C30 C31 H31 125.7
N5 C31 H31 125.7
O4 C54 Re2 179.3(11)
C43 C47 C46 117.6(10)
C43 C47 C48 118.2(10)
C46 C47 C48 124.1(9)
C49 C48 C47 117.8(10)
C49 C48 H48 121.1
C47 C48 H48 121.1
C42 C50 C49 118.2(10)
C42 C50 C51 120.6(10)
C49 C50 C51 120.9(10)
C32 C33 C34 115.8(10)
C32 C33 C40 122.8(9)
C34 C33 C40 121.4(10)
C47 C43 C42 122.4(10)
C47 C43 N8 124.6(9)
C42 C43 N8 112.8(9)
C35 C36 C37 124.4(11)
C35 C36 H36 117.8
C37 C36 H36 117.8
O5 C55 Re2 173.6(8)
O6 C56 Re2 176.9(9)
C32 C37 C36 116.6(10)
C32 C37 C38 121.9(9)
C36 C37 C38 121.5(10)
C36 C35 C34 118.4(10)
C36 C35 C39 123.4(10)
C34 C35 C39 118.2(9)
C35 C34 C33 121.7(11)
C35 C34 H34 119.1
C33 C34 H34 119.1
N5 C29 N6 109.4(8)
N5 C29 C41 120.4(9)
N6 C29 C41 130.2(9)
C35 C39 H39A 109.5
C35 C39 H39B 109.5
H39A C39 H39B 109.5
C35 C39 H39C 109.5
H39A C39 H39C 109.5
H39B C39 H39C 109.5
C33 C40 H40A 109.5
C33 C40 H40B 109.5
H40A C40 H40B 109.5
C33 C40 H40C 109.5
H40A C40 H40C 109.5
H40B C40 H40C 109.5
C29 C41 N7 104.1(8)
C29 C41 C52 114.4(8)
N7 C41 C52 112.1(8)
C29 C41 H41 108.7
N7 C41 H41 108.7
C52 C41 H41 108.7
C31 C30 N6 106.8(8)
C31 C30 H30 126.6
N6 C30 H30 126.6
C37 C32 C33 123.1(9)
C37 C32 N6 119.9(9)
C33 C32 N6 117.0(9)
C51 C52 C41 120.3(9)
C51 C52 H52 119.9
C41 C52 H52 119.9
N8 C44 C45 126.0(10)
N8 C44 H44 117.0
C45 C44 H44 117.0
C37 C38 H38A 109.5
C37 C38 H38B 109.5
H38A C38 H38B 109.5
C37 C38 H38C 109.5
H38A C38 H38C 109.5
H38B C38 H38C 109.5
C48 C49 C50 122.8(10)
C48 C49 H49 118.6
C50 C49 H49 118.6
C46 C45 C44 118.5(11)
C46 C45 H45 120.8
C44 C45 H45 120.8
C52 C51 C50 117.9(9)
C52 C51 H51 121.0
C50 C51 H51 121.0
C50 C42 C43 120.2(10)
C50 C42 N7 119.4(9)
C43 C42 N7 120.3(9)
N7 C53 H53A 109.5
N7 C53 H53B 109.5
H53A C53 H53B 109.5
N7 C53 H53C 109.5
H53A C53 H53C 109.5
H53B C53 H53C 109.5
C45 C46 C47 120.7(11)
C45 C46 H46 119.7
C47 C46 H46 119.7
O9 S1 O8 115.9(6)
O9 S1 O7 115.0(6)
O8 S1 O7 113.9(6)
O9 S1 C63 103.7(7)
O8 S1 C63 102.4(6)
O7 S1 C63 103.5(7)
F2 C63 F1 108.5(13)
F2 C63 F3 107.0(13)
F1 C63 F3 107.9(13)
F2 C63 S1 111.8(11)
F1 C63 S1 111.4(11)
F3 C63 S1 110.1(11)
O12 S2 O10 114.7(6)
O12 S2 O11 114.2(5)
O10 S2 O11 115.2(6)
O12 S2 C64 103.8(6)
O10 S2 C64 103.9(6)
O11 S2 C64 102.8(6)
F5 C64 F4 108.8(13)
F5 C64 F6 108.9(12)
F4 C64 F6 107.8(12)
F5 C64 S2 110.1(10)
F4 C64 S2 111.2(10)
F6 C64 S2 109.9(10)
Cl2 C57A Cl1A 107.4(11)
Cl2 C57A H57A 110.2
Cl1A C57A H57A 110.2
Cl2 C57A H57B 110.2
Cl1A C57A H57B 110.2
H57A C57A H57B 108.5
Cl2 C57B Cl1B 112.1(16)
Cl2 C57B H57C 109.2
Cl1B C57B H57C 109.2
Cl2 C57B H57D 109.2
Cl1B C57B H57D 109.2
H57C C57B H57D 107.9
Cl4 C58 Cl5 107.4(10)
Cl4 C58 H58A 110.2
Cl5 C58 H58A 110.2
Cl4 C58 H58B 110.2
Cl5 C58 H58B 110.2
H58A C58 H58B 108.5
Cl7 C59 Cl6 108.9(11)
Cl7 C59 H59A 109.9
Cl6 C59 H59A 109.9
Cl7 C59 H59B 109.9
Cl6 C59 H59B 109.9
H59A C59 H59B 108.3
Cl9 C60 Cl8 117.6(11)
Cl9 C60 H60A 107.9
Cl8 C60 H60A 107.9
Cl9 C60 H60B 107.9
Cl8 C60 H60B 107.9
H60A C60 H60B 107.2
Cl11 C61 Cl10 102.2(11)
Cl11 C61 H61A 111.3
Cl10 C61 H61A 111.3
Cl11 C61 H61B 111.3
Cl10 C61 H61B 111.3
H61A C61 H61B 109.2
Cl12 C62 Cl13 99.1(12)
Cl12 C62 H62A 111.9
Cl13 C62 H62A 111.9
Cl12 C62 H62B 111.9
Cl13 C62 H62B 111.9
H62A C62 H62B 109.6

loop_
_geom_bond_atom_site_label_1
_geom_bond_atom_site_label_2
_geom_bond_distance
Re1 C26 1.889(12)
Re1 C27 1.909(10)
Re1 C28 1.917(11)
Re1 N1 2.190(8)
Re1 N3 2.245(8)
Re1 N4 2.257(8)
O3 C28 1.232(13)
O2 C27 1.137(13)
O1 C26 1.168(15)
N4 C16 1.290(13)
N4 C15 1.328(13)
N3 C14 1.447(12)
N3 C25 1.489(12)
N3 C13 1.498(12)
N1 C1 1.317(12)
N1 C3 1.386(12)
N2 C1 1.346(13)
N2 C2 1.394(13)
N2 C4 1.469(13)
C5 C6 1.385(15)
C5 C4 1.391(16)
C5 C12 1.487(16)
C20 C21 1.317(16)
C20 C19 1.402(16)
C20 H20 0.9300
C1 C13 1.493(13)
C3 C2 1.340(15)
C3 H3 0.9300
C2 H2 0.9300
C24 C23 1.335(17)
C24 C13 1.530(13)
C24 H24 0.9300
C13 H13 0.9800
C17 C18 1.390(15)
C17 C16 1.402(15)
C17 H17 0.9300
C12 H12A 0.9600
C12 H12B 0.9600
C12 H12C 0.9600
C9 C4 1.381(15)
C9 C8 1.400(15)
C9 C10 1.486(15)
C6 C7 1.378(16)
C6 H6 0.9300
C21 C22 1.430(18)
C21 H21 0.9300
C18 C19 1.403(14)
C18 H18 0.9300
C11 C7 1.502(15)
C11 H11A 0.9600
C11 H11B 0.9600
C11 H11C 0.9600
C14 C15 1.399(14)
C14 C22 1.408(15)
C7 C8 1.388(17)
C16 H16 0.9300
C19 C15 1.399(15)
C22 C23 1.446(16)
C10 H10A 0.9600
C10 H10B 0.9600
C10 H10C 0.9600
C8 H8 0.9300
C25 H25A 0.9600
C25 H25B 0.9600
C25 H25C 0.9600
C23 H23 0.9300
Re2 C56 1.893(11)
Re2 C54 1.920(12)
Re2 C55 1.933(13)
Re2 N8 2.124(7)
Re2 N5 2.183(8)
Re2 N7 2.243(8)
O5 C55 1.132(14)
O4 C54 1.147(14)
O6 C56 1.176(13)
N8 C44 1.360(13)
N8 C43 1.432(12)
N7 C53 1.492(12)
N7 C42 1.496(14)
N7 C41 1.506(12)
N6 C29 1.363(12)
N6 C30 1.382(12)
N6 C32 1.444(12)
N5 C29 1.331(12)
N5 C31 1.384(12)
C31 C30 1.359(15)
C31 H31 0.9300
C47 C43 1.360(14)
C47 C46 1.408(15)
C47 C48 1.446(15)
C48 C49 1.394(16)
C48 H48 0.9300
C50 C42 1.359(15)
C50 C49 1.405(15)
C50 C51 1.452(15)
C33 C32 1.406(14)
C33 C34 1.412(15)
C33 C40 1.489(15)
C43 C42 1.415(15)
C36 C35 1.311(15)
C36 C37 1.405(15)
C36 H36 0.9300
C37 C32 1.367(14)
C37 C38 1.509(15)
C35 C34 1.399(15)
C35 C39 1.513(15)
C34 H34 0.9300
C29 C41 1.489(13)
C39 H39A 0.9600
C39 H39B 0.9600
C39 H39C 0.9600
C40 H40A 0.9600
C40 H40B 0.9600
C40 H40C 0.9600
C41 C52 1.526(13)
C41 H41 0.9800
C30 H30 0.9300
C52 C51 1.334(16)
C52 H52 0.9300
C44 C45 1.381(16)
C44 H44 0.9300
C38 H38A 0.9600
C38 H38B 0.9600
C38 H38C 0.9600
C49 H49 0.9300
C45 C46 1.352(16)
C45 H45 0.9300
C51 H51 0.9300
C53 H53A 0.9600
C53 H53B 0.9600
C53 H53C 0.9600
C46 H46 0.9300
S1 O9 1.437(10)
S1 O8 1.443(8)
S1 O7 1.446(9)
S1 C63 1.791(14)
F1 C63 1.34(2)
F2 C63 1.331(18)
F3 C63 1.351(17)
S2 O12 1.435(9)
S2 O10 1.442(9)
S2 O11 1.444(8)
S2 C64 1.834(14)
F4 C64 1.316(18)
F5 C64 1.311(16)
F6 C64 1.329(16)
Cl1A C57A 1.780(18)
C57A Cl2 1.743(16)
C57A H57A 0.9700
C57A H57B 0.9700
Cl1B C57B 1.75(2)
C57B Cl2 1.74(2)
C57B H57C 0.9700
C57B H57D 0.9700
Cl4 C58 1.77(2)
Cl5 C58 1.83(2)
C58 H58A 0.9700
C58 H58B 0.9700
Cl6 C59 1.74(2)
Cl7 C59 1.72(2)
C59 H59A 0.9700
C59 H59B 0.9700
Cl8 C60 1.80(2)
Cl9 C60 1.63(3)
C60 H60A 0.9700
C60 H60B 0.9700
Cl10 C61 1.833(17)
Cl11 C61 1.742(16)
C61 H61A 0.9700
C61 H61B 0.9700
Cl12 C62 1.813(16)
Cl13 C62 1.831(19)
C62 H62A 0.9700
C62 H62B 0.9700

loop_
_geom_torsion_atom_site_label_1
_geom_torsion_atom_site_label_2
_geom_torsion_atom_site_label_3
_geom_torsion_atom_site_label_4
_geom_torsion
C26 Re1 N4 C16 77.9(9)
C27 Re1 N4 C16 -10.6(9)
N1 Re1 N4 C16 -110.9(8)
N3 Re1 N4 C16 175.8(9)
C26 Re1 N4 C15 -103.5(8)
C27 Re1 N4 C15 168.0(7)
N1 Re1 N4 C15 67.7(7)
N3 Re1 N4 C15 -5.6(7)
C26 Re1 N3 C14 98.2(7)
C28 Re1 N3 C14 -174.0(6)
N1 Re1 N3 C14 -81.4(6)
N4 Re1 N3 C14 9.2(6)
C26 Re1 N3 C25 -23.3(8)
C28 Re1 N3 C25 64.5(7)
N1 Re1 N3 C25 157.1(8)
N4 Re1 N3 C25 -112.2(7)
C26 Re1 N3 C13 -145.7(7)
C28 Re1 N3 C13 -57.9(7)
N1 Re1 N3 C13 34.6(6)
N4 Re1 N3 C13 125.3(7)
C27 Re1 N1 C1 166.0(8)
C28 Re1 N1 C1 79.3(8)
N3 Re1 N1 C1 -19.3(7)
N4 Re1 N1 C1 -96.5(8)
C27 Re1 N1 C3 -11.0(11)
C28 Re1 N1 C3 -97.7(10)
N3 Re1 N1 C3 163.7(11)
N4 Re1 N1 C3 86.4(10)
C3 N1 C1 N2 -2.6(12)
Re1 N1 C1 N2 179.5(7)
C3 N1 C1 C13 177.6(9)
Re1 N1 C1 C13 -0.3(13)
C2 N2 C1 N1 1.8(12)
C4 N2 C1 N1 178.7(9)
C2 N2 C1 C13 -178.4(11)
C4 N2 C1 C13 -1.4(18)
C1 N1 C3 C2 2.4(12)
Re1 N1 C3 C2 179.7(8)
N1 C3 C2 N2 -1.4(12)
C1 N2 C2 C3 -0.2(12)
C4 N2 C2 C3 -177.1(10)
N1 C1 C13 N3 29.9(13)
N2 C1 C13 N3 -149.9(11)
N1 C1 C13 C24 153.8(10)
N2 C1 C13 C24 -26.1(16)
C14 N3 C13 C1 73.3(9)
C25 N3 C13 C1 -166.9(8)
Re1 N3 C13 C1 -43.5(9)
C14 N3 C13 C24 -52.9(10)
C25 N3 C13 C24 66.9(11)
Re1 N3 C13 C24 -169.6(7)
C23 C24 C13 C1 -90.6(12)
C23 C24 C13 N3 29.6(13)
C4 C5 C6 C7 3.5(18)
C12 C5 C6 C7 -177.9(11)
C19 C20 C21 C22 4.4(19)
C16 C17 C18 C19 -0.5(16)
C25 N3 C14 C15 109.3(10)
C13 N3 C14 C15 -130.7(9)
Re1 N3 C14 C15 -13.2(11)
C25 N3 C14 C22 -73.3(11)
C13 N3 C14 C22 46.6(11)
Re1 N3 C14 C22 164.1(7)
C5 C6 C7 C8 -3.2(18)
C5 C6 C7 C11 177.4(12)
C15 N4 C16 C17 -0.8(17)
Re1 N4 C16 C17 177.6(8)
C18 C17 C16 N4 -0.8(17)
C21 C20 C19 C15 -4.3(17)
C21 C20 C19 C18 173.8(11)
C17 C18 C19 C15 3.2(15)
C17 C18 C19 C20 -174.8(10)
C15 C14 C22 C21 -6.8(15)
N3 C14 C22 C21 175.9(9)
C15 C14 C22 C23 164.6(9)
N3 C14 C22 C23 -12.8(14)
C20 C21 C22 C14 1.3(17)
C20 C21 C22 C23 -169.6(11)
C16 N4 C15 C19 3.6(15)
Re1 N4 C15 C19 -175.0(7)
C16 N4 C15 C14 178.9(10)
Re1 N4 C15 C14 0.3(11)
C20 C19 C15 N4 173.4(9)
C18 C19 C15 N4 -4.7(15)
C20 C19 C15 C14 -1.7(15)
C18 C19 C15 C14 -179.8(9)
C22 C14 C15 N4 -168.1(9)
N3 C14 C15 N4 9.3(14)
C22 C14 C15 C19 7.0(15)
N3 C14 C15 C19 -175.6(9)
C6 C7 C8 C9 -0.1(17)
C11 C7 C8 C9 179.2(11)
C4 C9 C8 C7 2.8(16)
C10 C9 C8 C7 179.6(11)
C8 C9 C4 C5 -2.5(16)
C10 C9 C4 C5 -179.2(11)
C8 C9 C4 N2 176.4(9)
C10 C9 C4 N2 -0.3(15)
C6 C5 C4 C9 -0.5(17)
C12 C5 C4 C9 -179.1(11)
C6 C5 C4 N2 -179.4(10)
C12 C5 C4 N2 2.1(16)
C1 N2 C4 C9 -80.8(13)
C2 N2 C4 C9 95.5(13)
C1 N2 C4 C5 98.1(13)
C2 N2 C4 C5 -85.5(14)
C13 C24 C23 C22 6.4(16)
C14 C22 C23 C24 -16.1(16)
C21 C22 C23 C24 154.9(11)
C56 Re2 N8 C44 12.3(9)
C54 Re2 N8 C44 -76.0(9)
N5 Re2 N8 C44 112.5(9)
N7 Re2 N8 C44 -173.9(9)
C56 Re2 N8 C43 -167.6(7)
C54 Re2 N8 C43 104.1(8)
N5 Re2 N8 C43 -67.4(7)
N7 Re2 N8 C43 6.2(7)
C54 Re2 N7 C53 22.4(8)
C55 Re2 N7 C53 -66.5(7)
N8 Re2 N7 C53 112.6(7)
N5 Re2 N7 C53 -157.5(8)
C54 Re2 N7 C42 -100.1(7)
C55 Re2 N7 C42 170.9(6)
N8 Re2 N7 C42 -10.0(6)
N5 Re2 N7 C42 79.9(6)
C54 Re2 N7 C41 144.2(7)
C55 Re2 N7 C41 55.2(7)
N8 Re2 N7 C41 -125.7(7)
N5 Re2 N7 C41 -35.8(6)
C56 Re2 N5 C29 -166.5(7)
C55 Re2 N5 C29 -79.2(7)
N8 Re2 N5 C29 98.0(7)
N7 Re2 N5 C29 19.9(7)
C56 Re2 N5 C31 11.8(11)
C55 Re2 N5 C31 99.1(10)
N8 Re2 N5 C31 -83.7(10)
N7 Re2 N5 C31 -161.8(11)
C29 N5 C31 C30 0.3(12)
Re2 N5 C31 C30 -178.1(7)
C43 C47 C48 C49 1.9(15)
C46 C47 C48 C49 -173.9(10)
C46 C47 C43 C42 178.8(9)
C48 C47 C43 C42 2.8(16)
C46 C47 C43 N8 4.6(16)
C48 C47 C43 N8 -171.4(9)
C44 N8 C43 C47 -5.6(14)
Re2 N8 C43 C47 174.4(8)
C44 N8 C43 C42 179.7(9)
Re2 N8 C43 C42 -0.3(11)
C35 C36 C37 C32 -0.3(18)
C35 C36 C37 C38 177.8(11)
C37 C36 C35 C34 0.7(19)
C37 C36 C35 C39 -178.3(12)
C36 C35 C34 C33 -0.4(18)
C39 C35 C34 C33 178.6(11)
C32 C33 C34 C35 -0.1(17)
C40 C33 C34 C35 179.3(11)
C31 N5 C29 N6 0.7(11)
Re2 N5 C29 N6 179.5(6)
C31 N5 C29 C41 -178.6(9)
Re2 N5 C29 C41 0.2(12)
C30 N6 C29 N5 -1.3(11)
C32 N6 C29 N5 -178.2(9)
C30 N6 C29 C41 177.8(10)
C32 N6 C29 C41 0.9(17)
N5 C29 C41 N7 -30.3(12)
N6 C29 C41 N7 150.6(10)
N5 C29 C41 C52 -153.0(9)
N6 C29 C41 C52 27.9(15)
C53 N7 C41 C29 167.5(8)
C42 N7 C41 C29 -72.6(9)
Re2 N7 C41 C29 44.3(8)
C53 N7 C41 C52 -68.4(10)
C42 N7 C41 C52 51.5(10)
Re2 N7 C41 C52 168.5(6)
N5 C31 C30 N6 -1.1(11)
C29 N6 C30 C31 1.5(11)
C32 N6 C30 C31 178.4(9)
C36 C37 C32 C33 -0.3(15)
C38 C37 C32 C33 -178.4(10)
C36 C37 C32 N6 177.3(9)
C38 C37 C32 N6 -0.8(15)
C34 C33 C32 C37 0.5(15)
C40 C33 C32 C37 -178.9(10)
C34 C33 C32 N6 -177.2(9)
C40 C33 C32 N6 3.4(15)
C29 N6 C32 C37 -98.3(12)
C30 N6 C32 C37 85.4(13)
C29 N6 C32 C33 79.5(13)
C30 N6 C32 C33 -96.8(12)
C29 C41 C52 C51 90.2(12)
N7 C41 C52 C51 -27.9(13)
C43 N8 C44 C45 2.9(16)
Re2 N8 C44 C45 -177.0(9)
C47 C48 C49 C50 -1.8(16)
C42 C50 C49 C48 -3.0(16)
C51 C50 C49 C48 170.5(10)
N8 C44 C45 C46 0.6(19)
C41 C52 C51 C50 -8.6(15)
C42 C50 C51 C52 18.4(15)
C49 C50 C51 C52 -155.0(11)
C49 C50 C42 C43 7.7(15)
C51 C50 C42 C43 -165.9(10)
C49 C50 C42 N7 -175.4(9)
C51 C50 C42 N7 11.0(15)
C47 C43 C42 C50 -7.8(16)
N8 C43 C42 C50 167.0(9)
C47 C43 C42 N7 175.3(9)
N8 C43 C42 N7 -9.9(13)
C53 N7 C42 C50 74.0(11)
C41 N7 C42 C50 -45.2(11)
Re2 N7 C42 C50 -162.6(7)
C53 N7 C42 C43 -109.1(10)
C41 N7 C42 C43 131.7(9)
Re2 N7 C42 C43 14.3(11)
C44 C45 C46 C47 -1.9(17)
C43 C47 C46 C45 -0.6(16)
C48 C47 C46 C45 175.2(11)
O9 S1 C63 F2 57.6(13)
O8 S1 C63 F2 178.5(11)
O7 S1 C63 F2 -62.8(13)
O9 S1 C63 F1 179.2(11)
O8 S1 C63 F1 -59.9(12)
O7 S1 C63 F1 58.8(12)
O9 S1 C63 F3 -61.1(13)
O8 S1 C63 F3 59.8(14)
O7 S1 C63 F3 178.5(12)
O12 S2 C64 F5 -178.0(10)
O10 S2 C64 F5 -57.7(12)
O11 S2 C64 F5 62.7(12)
O12 S2 C64 F4 61.2(11)
O10 S2 C64 F4 -178.4(10)
O11 S2 C64 F4 -58.0(11)
O12 S2 C64 F6 -58.1(11)
O10 S2 C64 F6 62.2(12)
O11 S2 C64 F6 -177.3(10)
Cl1B C57B Cl2 C57A 63(4)
Cl1A C57A Cl2 C57B -34(6)
